data_4104195
loop_
_publ_author_name
'Jie-Peng Zhang'
'Xiao-Ming Chen'

_publ_section_title
;
 Optimized Acetylene/Carbon Dioxide Sorption in a Dynamic Porous Crystal
;
_journal_name_full 'Journal of the American Chemical Society'
_journal_page_first 5516
_journal_page_last 5521
_journal_paper_doi 10.1021/ja8089872
_journal_volume 131
_journal_year 2009
_chemical_formula_sum 'C6.21 H10.21 Cu N3'
_chemical_formula_weight 190.41
_chemical_name_systematic
; 
 ? 
;
_space_group_IT_number 148
_symmetry_cell_setting trigonal
_symmetry_space_group_name_Hall '-R 3'
_symmetry_space_group_name_H-M 'R -3 :H'
_atom_sites_solution_hydrogens geom
_atom_sites_solution_primary direct
_atom_sites_solution_secondary difmap
_audit_creation_method SHELXL-97
_cell_angle_alpha 90.00
_cell_angle_beta 90.00
_cell_angle_gamma 120.00
_cell_formula_units_Z 18
_cell_length_a 19.6307(14)
_cell_length_b 19.6307(14)
_cell_length_c 14.2594(11)
_cell_measurement_temperature 195(2)
_cell_volume 4758.9(6)
_computing_structure_refinement 'SHELXL-97 (Sheldrick, 1997)'
_computing_structure_solution 'SHELXS-97 (Sheldrick, 1990)'
_diffrn_ambient_temperature 195(2)
_diffrn_measured_fraction_theta_full 0.998
_diffrn_measured_fraction_theta_max 0.998
_diffrn_measurement_device_type CCD
_diffrn_measurement_method '/w scan'
_diffrn_radiation_monochromator graphite
_diffrn_radiation_source 'fine-focus sealed tube'
_diffrn_radiation_type MoK\a
_diffrn_radiation_wavelength 0.71073
_diffrn_reflns_av_R_equivalents 0.0382
_diffrn_reflns_av_sigmaI/netI 0.0386
_diffrn_reflns_limit_h_max 22
_diffrn_reflns_limit_h_min -24
_diffrn_reflns_limit_k_max 24
_diffrn_reflns_limit_k_min -24
_diffrn_reflns_limit_l_max 17
_diffrn_reflns_limit_l_min -12
_diffrn_reflns_number 8264
_diffrn_reflns_theta_full 25.98
_diffrn_reflns_theta_max 25.98
_diffrn_reflns_theta_min 1.86
_exptl_absorpt_coefficient_mu 2.011
_exptl_absorpt_correction_T_max 0.6892
_exptl_absorpt_correction_T_min 0.6775
_exptl_absorpt_correction_type multi-scan
_exptl_absorpt_process_details SADABS
_exptl_crystal_colour colorless
_exptl_crystal_density_diffrn 1.196
_exptl_crystal_density_method 'not measured'
_exptl_crystal_description block
_exptl_crystal_F_000 1754
_exptl_crystal_size_max 0.21
_exptl_crystal_size_mid 0.20
_exptl_crystal_size_min 0.20
_refine_diff_density_max 0.610
_refine_diff_density_min -0.278
_refine_diff_density_rms 0.069
_refine_ls_extinction_method none
_refine_ls_goodness_of_fit_ref 1.021
_refine_ls_hydrogen_treatment constr
_refine_ls_matrix_type full
_refine_ls_number_parameters 100
_refine_ls_number_reflns 2077
_refine_ls_number_restraints 0
_refine_ls_restrained_S_all 1.021
_refine_ls_R_factor_all 0.0396
_refine_ls_R_factor_gt 0.0329
_refine_ls_shift/su_max 0.001
_refine_ls_shift/su_mean 0.000
_refine_ls_structure_factor_coef Fsqd
_refine_ls_weighting_details 'calc w=1/[\s^2^(Fo^2^)+(0.0344P)^2^+9.9220P] where P=(Fo^2^+2Fc^2^)/3'
_refine_ls_weighting_scheme calc
_refine_ls_wR_factor_gt 0.0795
_refine_ls_wR_factor_ref 0.0845
_reflns_number_gt 1796
_reflns_number_total 2077
_reflns_threshold_expression >2sigma(I)
_cod_data_source_file ja8089872_si_009.cif
_cod_data_source_block MAF-2-C2H2-0.10
_cod_original_sg_symbol_H-M R-3
_cod_database_code 4104195

loop_
_symmetry_equiv_pos_as_xyz
'x, y, z'
'-y, x-y, z'
'-x+y, -x, z'
'x+2/3, y+1/3, z+1/3'
'-y+2/3, x-y+1/3, z+1/3'
'-x+y+2/3, -x+1/3, z+1/3'
'x+1/3, y+2/3, z+2/3'
'-y+1/3, x-y+2/3, z+2/3'
'-x+y+1/3, -x+2/3, z+2/3'
'-x, -y, -z'
'y, -x+y, -z'
'x-y, x, -z'
'-x+2/3, -y+1/3, -z+1/3'
'y+2/3, -x+y+1/3, -z+1/3'
'x-y+2/3, x+1/3, -z+1/3'
'-x+1/3, -y+2/3, -z+2/3'
'y+1/3, -x+y+2/3, -z+2/3'
'x-y+1/3, x+2/3, -z+2/3'

loop_
_atom_site_label
_atom_site_type_symbol
_atom_site_fract_x
_atom_site_fract_y
_atom_site_fract_z
_atom_site_U_iso_or_equiv
_atom_site_adp_type
_atom_site_occupancy
_atom_site_symmetry_multiplicity
_atom_site_calc_flag
_atom_site_refinement_flags
Cu1 Cu 0.415121(17) 0.451764(17) 0.56183(2) 0.03244(13) Uani 1 1 d .
N1 N 0.50564(12) 0.54753(12) 0.61246(14) 0.0347(5) Uani 1 1 d .
N2 N 0.57447(11) 0.58574(12) 0.56113(14) 0.0334(5) Uani 1 1 d .
N3 N 0.58865(12) 0.65529(11) 0.68979(14) 0.0323(4) Uani 1 1 d .
C1 C 0.51699(15) 0.59089(15) 0.68880(18) 0.0360(6) Uani 1 1 d .
C2 C 0.45817(19) 0.57006(19) 0.7660(2) 0.0604(9) Uani 1 1 d .
H2A H 0.4099 0.5205 0.7490 0.072 Uiso 1 1 calc R
H2B H 0.4797 0.5599 0.8237 0.072 Uiso 1 1 calc R
C3 C 0.4364(3) 0.6302(3) 0.7869(4) 0.118(2) Uani 1 1 d .
H3A H 0.3996 0.6127 0.8398 0.177 Uiso 1 1 calc R
H3B H 0.4114 0.6380 0.7317 0.177 Uiso 1 1 calc R
H3C H 0.4837 0.6798 0.8031 0.177 Uiso 1 1 calc R
C4 C 0.62205(14) 0.64940(14) 0.60966(17) 0.0328(5) Uani 1 1 d .
C5 C 0.70294(16) 0.70796(17) 0.5792(2) 0.0506(8) Uani 1 1 d .
H5A H 0.7069 0.7601 0.5729 0.061 Uiso 1 1 calc R
H5B H 0.7131 0.6927 0.5169 0.061 Uiso 1 1 calc R
C6 C 0.7646(2) 0.7142(3) 0.6474(3) 0.0906(14) Uani 1 1 d .
H6A H 0.8168 0.7537 0.6249 0.136 Uiso 1 1 calc R
H6B H 0.7619 0.6632 0.6524 0.136 Uiso 1 1 calc R
H6C H 0.7551 0.7299 0.7091 0.136 Uiso 1 1 calc R
C7 C 0.615(5) 0.460(4) 0.704(6) 0.15(3) Uiso 0.104(13) 1 d P
H7 H 0.5831 0.4665 0.6589 0.184 Uiso 0.104(13) 1 calc PR
C8 C 0.655(7) 0.452(6) 0.760(8) 0.24(6) Uiso 0.104(13) 1 d P
H8 H 0.6865 0.4448 0.8048 0.292 Uiso 0.104(13) 1 calc PR

loop_
_atom_site_aniso_label
_atom_site_aniso_U_11
_atom_site_aniso_U_22
_atom_site_aniso_U_33
_atom_site_aniso_U_23
_atom_site_aniso_U_13
_atom_site_aniso_U_12
Cu1 0.02874(18) 0.03244(19) 0.0279(2) -0.00345(12) 0.00692(12) 0.00912(13)
N1 0.0319(10) 0.0319(10) 0.0297(11) -0.0057(9) 0.0085(9) 0.0080(9)
N2 0.0295(10) 0.0323(11) 0.0289(11) -0.0060(8) 0.0036(8) 0.0084(9)
N3 0.0384(11) 0.0276(10) 0.0287(11) -0.0057(8) -0.0033(9) 0.0149(9)
C1 0.0416(14) 0.0342(13) 0.0277(13) -0.0067(10) 0.0025(11) 0.0155(11)
C2 0.0565(19) 0.0596(19) 0.0427(17) -0.0174(15) 0.0170(15) 0.0122(16)
C3 0.094(3) 0.098(3) 0.153(5) -0.028(3) 0.059(3) 0.041(3)
C4 0.0318(12) 0.0302(12) 0.0304(13) -0.0046(10) -0.0009(10) 0.0109(10)
C5 0.0367(14) 0.0433(16) 0.0482(17) -0.0136(13) 0.0036(13) 0.0024(12)
C6 0.0386(18) 0.120(4) 0.092(3) -0.016(3) -0.0075(19) 0.023(2)

loop_
_atom_type_symbol
_atom_type_description
_atom_type_scat_dispersion_real
_atom_type_scat_dispersion_imag
_atom_type_scat_source
C C 0.0033 0.0016 'International Tables Vol C Tables 4.2.6.8 and 6.1.1.4'
H H 0.0000 0.0000 'International Tables Vol C Tables 4.2.6.8 and 6.1.1.4'
N N 0.0061 0.0033 'International Tables Vol C Tables 4.2.6.8 and 6.1.1.4'
Cu Cu 0.3201 1.2651 'International Tables Vol C Tables 4.2.6.8 and 6.1.1.4'

loop_
_geom_angle_atom_site_label_1
_geom_angle_atom_site_label_2
_geom_angle_atom_site_label_3
_geom_angle
_geom_angle_site_symmetry_1
_geom_angle_site_symmetry_3
N2 Cu1 N1 118.37(8) 10_666 .
N2 Cu1 N3 125.61(8) 10_666 14_456
N1 Cu1 N3 115.99(8) . 14_456
C1 N1 N2 106.29(19) . .
C1 N1 Cu1 133.94(17) . .
N2 N1 Cu1 119.67(15) . .
C4 N2 N1 105.83(19) . .
C4 N2 Cu1 132.03(17) . 10_666
N1 N2 Cu1 121.97(15) . 10_666
C1 N3 C4 103.63(19) . .
C1 N3 Cu1 129.26(17) . 15_556
C4 N3 Cu1 125.99(16) . 15_556
N1 C1 N3 111.9(2) . .
N1 C1 C2 124.6(2) . .
N3 C1 C2 123.5(2) . .
C3 C2 C1 115.0(3) . .
N2 C4 N3 112.3(2) . .
N2 C4 C5 123.7(2) . .
N3 C4 C5 123.9(2) . .
C4 C5 C6 112.2(3) . .

loop_
_geom_bond_atom_site_label_1
_geom_bond_atom_site_label_2
_geom_bond_distance
_geom_bond_site_symmetry_2
Cu1 N2 1.952(2) 10_666
Cu1 N1 1.968(2) .
Cu1 N3 1.9690(19) 14_456
N1 C1 1.330(3) .
N1 N2 1.382(3) .
N2 C4 1.321(3) .
N2 Cu1 1.952(2) 10_666
N3 C1 1.341(3) .
N3 C4 1.351(3) .
N3 Cu1 1.9690(19) 15_556
C1 C2 1.496(4) .
C2 C3 1.472(5) .
C4 C5 1.485(3) .
C5 C6 1.508(5) .
C7 C8 1.18(13) .
